data_1100610
loop_
_publ_author_name
'Anfang, S.'
'Seybert, G.'
'Harms, K.'
'Geiseler, G.'
'Massa, W.'
'Dehnicke, K.'

_publ_section_title
;
 Reaktionen von LiNPPh~3~ mit den Cyclooctatetraenid-Komplexen
 [Ln(C~8~H~8~)Cl(THF)~2~]~2~ von Cer und Samarium. Die Kristallstrukturen
 von [LiNPPh~3~]~6~, [Ln(C~8~H~8~)Li~3~Cl~2~(NPPh~3~)~2~(THF)~3~]
 (Ln = Ce, Sm) und [Li(THF)~4~][Sm(C~8~H~8~)~2~]
;
_journal_coden_ASTM ZAACAB
_journal_issue 7
_journal_name_full
;
 Zeitschrift fuer Anorganische und Allgemeine Chemie
;
_journal_page_first 1187
_journal_page_last 1192
_journal_paper_doi 10.1002/(sici)1521-3749(199807)624:7<1187::aid-zaac1187>3.0.co;2-1
_journal_volume 624
_journal_year 1998
_chemical_formula_sum 'C128 H130 Li6 N6 O5 P6'
_space_group_IT_number 14
_symmetry_cell_setting monoclinic
_symmetry_space_group_name_Hall '-P 2yn'
_symmetry_space_group_name_H-M 'P 1 21/n 1'
_cell_angle_alpha 90
_cell_angle_beta 93.18(1)
_cell_angle_gamma 90
_cell_formula_units_Z 4
_cell_length_a 14.194(1)
_cell_length_b 29.539(3)
_cell_length_c 27.230(2)
_cod_original_sg_symbol_H-M 'P 21/n'
_cod_database_code 1100610

loop_
_symmetry_equiv_pos_site_id
_symmetry_equiv_pos_as_xyz
1 x,y,z
2 1/2+x,1/2-y,1/2+z
3 -x,-y,-z
4 -1/2-x,-1/2+y,-1/2-z

loop_
_atom_site_label
_atom_site_type_symbol
_atom_site_fract_x
_atom_site_fract_y
_atom_site_fract_z
Li1 Li 0.1993(5) 0.2868(2) 0.1663(3)
Li2 Li 0.3321(5) 0.2822(2) 0.2281(3)
Li3 Li 0.2375(5) 0.3550(2) 0.2927(3)
Li4 Li 0.1956(5) 0.2755(2) 0.2802(3)
Li5 Li 0.1127(5) 0.3642(2) 0.2287(3)
Li6 Li 0.2524(5) 0.3664(2) 0.1790(3)
P1 P 0.22142(8) 0.18892(4) 0.21970(5)
P2 P 0.39198(8) 0.31324(4) 0.11811(5)
P3 P 0.40613(7) 0.30399(4) 0.33739(4)
P4 P 0.03902(8) 0.35459(4) 0.12457(5)
P5 P 0.03056(7) 0.31812(4) 0.32655(5)
P6 P 0.25328(8) 0.45187(4) 0.24808(5)
N1 N 0.2155(2) 0.24126(9) 0.21969(14)
N2 N 0.3318(2) 0.31227(11) 0.16306(13)
N3 N 0.3258(2) 0.3033(1) 0.29737(12)
N4 N 0.1235(2) 0.34319(10) 0.16001(13)
N5 N 0.1056(2) 0.32833(10) 0.28969(12)
N6 N 0.2321(2) 0.40094(10) 0.24030(13)
C1 C 0.3401(3) 0.16514(13) 0.22559(17)
C2 C 0.3697(3) 0.12738(14) 0.19968(18)
H1 H 0.32670 0.11260 0.17700
C3 C 0.4615(3) 0.11121(16) 0.2067(2)
H2 H 0.48040 0.08540 0.18890
C4 C 0.5251(4) 0.13223(18) 0.2393(2)
H3 H 0.58770 0.12090 0.24380
C5 C 0.4980(3) 0.16985(17) 0.2653(2)
H4 H 0.54130 0.18460 0.28780
C6 C 0.4061(3) 0.18569(15) 0.25779(17)
H5 H 0.38780 0.21170 0.27550
C7 C 0.1621(3) 0.16078(13) 0.26897(18)
C8 C 0.2052(4) 0.12961(15) 0.30148(19)
H6 H 0.26920 0.12120 0.29820
C9 C 0.1543(4) 0.11089(16) 0.3386(2)
H7 H 0.18430 0.08960 0.36050
C10 C 0.0614(4) 0.12245(18) 0.3445(2)
H8 H 0.02760 0.10990 0.37040
C11 C 0.0185(4) 0.15305(17) 0.3114(2)
H9 H -0.04600 0.16080 0.31400
C12 C 0.0689(3) 0.17203(14) 0.2752(2)
H10 H 0.03890 0.19360 0.25360
C13 C 0.1717(3) 0.16057(15) 0.1653(2)
C14 C 0.1098(3) 0.12345(16) 0.1663(2)
H11 H 0.09320 0.11130 0.19690
C15 C 0.0725(4) 0.1042(2) 0.1221(3)
H12 H 0.03120 0.07900 0.12340
C16 C 0.0940(5) 0.1206(2) 0.0785(3)
H13 H 0.06680 0.10770 0.04900
C17 C 0.1563(5) 0.1566(2) 0.0764(2)
H14 H 0.17390 0.16760 0.04550
C18 C 0.1933(4) 0.17664(17) 0.1199(2)
H15 H 0.23430 0.20190 0.11800
C19 C 0.5063(3) 0.28532(15) 0.12320(17)
C20 C 0.5878(3) 0.30303(15) 0.10376(16)
H16 H 0.58560 0.33180 0.08810
C21 C 0.6722(3) 0.27870(19) 0.10730(19)
H17 H 0.72700 0.29090 0.09370
C22 C 0.6766(4) 0.23707(19) 0.13040(19)
H18 H 0.73390 0.22030 0.13220
C23 C 0.5983(4) 0.22020(16) 0.15053(19)
H19 H 0.60170 0.19180 0.16700
C24 C 0.5139(3) 0.24368(16) 0.14741(18)
H20 H 0.46030 0.23130 0.16190
C25 C 0.3407(3) 0.28639(15) 0.06170(17)
C26 C 0.2424(3) 0.28507(14) 0.05461(19)
H21 H 0.20440 0.29770 0.07880
C27 C 0.1998(4) 0.26547(17) 0.0126(2)
H22 H 0.13290 0.26480 0.00830
C28 C 0.2533(4) 0.24711(19) -0.0226(2)
H23 H 0.22390 0.23400 -0.05140
C29 C 0.3505(4) 0.2479(2) -0.0159(2)
H24 H 0.38810 0.23480 -0.04000
C30 C 0.3936(4) 0.26766(17) 0.0260(2)
H25 H 0.46050 0.26820 0.03000
C31 C 0.4218(3) 0.36978(15) 0.09723(19)
C32 C 0.4125(3) 0.38548(19) 0.0497(2)
H26 H 0.39210 0.36520 0.02410
C33 C 0.4323(4) 0.4307(2) 0.0378(3)
H27 H 0.42660 0.44060 0.00460
C34 C 0.4595(4) 0.4601(2) 0.0742(3)
H28 H 0.47140 0.49080 0.06630
C35 C 0.4698(4) 0.44608(19) 0.1220(3)
H29 H 0.49100 0.46660 0.14710
C36 C 0.4489(4) 0.40120(17) 0.1336(2)
H30 H 0.45320 0.39190 0.16700
C37 C 0.3940(3) 0.34371(13) 0.38810(17)
C38 C 0.4192(3) 0.33458(15) 0.4372(2)
H31 H 0.44570 0.30600 0.44600
C39 C 0.4062(4) 0.36682(18) 0.4737(2)
H32 H 0.42360 0.35990 0.50700
C40 C 0.3681(4) 0.40870(18) 0.4616(2)
H33 H 0.35910 0.43060 0.48640
C41 C 0.3437(4) 0.41808(17) 0.4135(2)
H34 H 0.31740 0.44680 0.40500
C42 C 0.3565(3) 0.38661(15) 0.37716(19)
H35 H 0.33950 0.39420 0.34390
C43 C 0.5221(3) 0.31860(13) 0.31680(17)
C44 C 0.5419(3) 0.31103(14) 0.26866(18)
H36 H 0.49420 0.29840 0.24700
C45 C 0.6293(3) 0.32118(15) 0.25043(19)
H37 H 0.64060 0.31540 0.21690
C46 C 0.6992(3) 0.33962(14) 0.2814(2)
H38 H 0.75910 0.34640 0.26940
C47 C 0.6819(3) 0.34805(14) 0.3292(2)
H39 H 0.72990 0.36120 0.35030
C48 C 0.5944(3) 0.33760(13) 0.34765(18)
H40 H 0.58380 0.34340 0.38120
C49 C 0.4271(3) 0.25026(13) 0.37069(16)
C50 C 0.5163(3) 0.23422(15) 0.38605(18)
H41 H 0.57090 0.25150 0.37990
C51 C 0.5256(4) 0.19241(17) 0.41075(19)
H42 H 0.58620 0.18170 0.42170
C52 C 0.4468(5) 0.16734(16) 0.4188(2)
H43 H 0.45330 0.13890 0.43510
C53 C 0.3581(4) 0.18273(17) 0.4038(2)
H44 H 0.30390 0.16520 0.41000
C54 C 0.3485(3) 0.22416(15) 0.37939(17)
H45 H 0.28750 0.23460 0.36860
C55 C -0.0569(3) 0.38587(14) 0.15078(16)
C56 C -0.1472(3) 0.36958(15) 0.15565(18)
H46 H -0.16210 0.33980 0.14450
C57 C -0.2166(4) 0.39516(19) 0.1762(2)
H47 H -0.27780 0.38280 0.17920
C58 C -0.1969(4) 0.43851(18) 0.1924(2)
H48 H -0.24440 0.45650 0.20590
C59 C -0.1069(4) 0.45535(16) 0.18848(19)
H49 H -0.09260 0.48510 0.20000
C60 C -0.0375(3) 0.43003(15) 0.16830(18)
H50 H 0.02390 0.44240 0.16610
C61 C 0.0603(3) 0.39039(13) 0.07114(16)
C62 C -0.0129(3) 0.41380(14) 0.04578(18)
H51 H -0.07540 0.41170 0.05640
C63 C 0.0052(4) 0.44010(14) 0.00521(19)
H52 H -0.04500 0.45590 -0.01170
C64 C 0.0947(4) 0.44346(15) -0.01070(19)
H53 H 0.10640 0.46130 -0.03880
C65 C 0.1681(4) 0.42080(16) 0.0143(2)
H54 H 0.23040 0.42310 0.00340
C66 C 0.1508(3) 0.39478(14) 0.05522(19)
H55 H 0.20170 0.37980 0.07250
C67 C -0.0195(3) 0.30463(14) 0.09575(17)
C68 C -0.0668(3) 0.30360(15) 0.05044(19)
H56 H -0.07110 0.33050 0.03140
C69 C -0.1086(3) 0.26412(18) 0.0316(2)
H57 H -0.13970 0.26380 -0.00020
C70 C -0.1039(3) 0.22582(18) 0.0600(2)
H58 H -0.13560 0.19930 0.04830
C71 C -0.0550(3) 0.22460(15) 0.1048(2)
H59 H -0.04950 0.19720 0.12300
C72 C -0.0133(3) 0.26460(14) 0.12326(18)
H60 H 0.01950 0.26450 0.15470
C73 C -0.0380(3) 0.36624(14) 0.34712(18)
C74 C -0.0624(3) 0.37331(15) 0.39523(19)
H61 H -0.04230 0.35230 0.42000
C75 C -0.1165(3) 0.41113(18) 0.4079(2)
H62 H -0.13370 0.41520 0.44080
C76 C -0.1443(3) 0.44200(17) 0.3726(2)
H63 H -0.17860 0.46820 0.38130
C77 C -0.1226(3) 0.43523(15) 0.3248(2)
H64 H -0.14420 0.45620 0.30020
C78 C -0.0692(3) 0.39777(14) 0.31165(19)
H65 H -0.05400 0.39380 0.27840
C79 C -0.0671(3) 0.28127(13) 0.30575(18)
C80 C -0.0739(3) 0.27023(14) 0.25622(19)
H66 H -0.02710 0.28080 0.23540
C81 C -0.1476(3) 0.24405(15) 0.2364(2)
H67 H -0.15140 0.23700 0.20230
C82 C -0.2155(3) 0.22831(16) 0.2666(2)
H68 H -0.26610 0.21020 0.25330
C83 C -0.2099(3) 0.23881(16) 0.3155(2)
H69 H -0.25600 0.22750 0.33630
C84 C -0.1373(3) 0.26592(14) 0.33500(19)
H70 H -0.13570 0.27410 0.36880
C85 C 0.0756(3) 0.29191(15) 0.38345(17)
C86 C 0.0593(3) 0.24741(17) 0.3959(2)
H71 H 0.01970 0.22940 0.37450
C87 C 0.0987(4) 0.2285(2) 0.4382(2)
H72 H 0.08540 0.19780 0.44560
C88 C 0.1560(4) 0.2527(3) 0.4695(2)
H73 H 0.18220 0.23940 0.49890
C89 C 0.1760(3) 0.2973(2) 0.4580(2)
H74 H 0.21620 0.31490 0.47950
C90 C 0.1370(3) 0.31610(18) 0.4150(2)
H75 H 0.15260 0.34640 0.40680
C91 C 0.2177(3) 0.47505(13) 0.30608(17)
C92 C 0.1466(3) 0.45287(15) 0.32964(19)
H76 H 0.11970 0.42630 0.31500
C93 C 0.1132(3) 0.46796(16) 0.3738(2)
H77 H 0.06420 0.45200 0.38870
C94 C 0.1519(3) 0.50631(16) 0.39569(19)
H78 H 0.12940 0.51710 0.42580
C95 C 0.2240(3) 0.52911(14) 0.37348(19)
H79 H 0.25170 0.55520 0.38870
C96 C 0.2552(3) 0.51396(15) 0.32948(19)
H80 H 0.30360 0.53030 0.31450
C97 C 0.3761(3) 0.46825(13) 0.24768(17)
C98 C 0.4457(3) 0.43617(15) 0.25860(18)
H81 H 0.42770 0.40580 0.26480
C99 C 0.5407(3) 0.44727(17) 0.26063(19)
H82 H 0.58670 0.42460 0.26830
C100 C 0.5689(4) 0.49140(18) 0.2515(2)
H83 H 0.63390 0.49920 0.25340
C101 C 0.5014(3) 0.52358(16) 0.2398(2)
H84 H 0.52000 0.55370 0.23300
C102 C 0.4077(3) 0.51264(14) 0.23778(18)
H85 H 0.36250 0.53550 0.22950
C103 C 0.1977(3) 0.48967(13) 0.20206(18)
C104 C 0.1333(3) 0.52367(14) 0.2133(2)
H86 H 0.12160 0.52970 0.24660
C105 C 0.0867(4) 0.54850(16) 0.1763(2)
H87 H 0.04370 0.57160 0.18460
C106 C 0.1017(4) 0.54025(17) 0.1287(2)
H88 H 0.06890 0.55740 0.10370
C107 C 0.1648(4) 0.50690(17) 0.1160(2)
H89 H 0.17600 0.50120 0.08250
C108 C 0.2112(3) 0.48210(15) 0.1533(2)
H90 H 0.25390 0.45900 0.14470
O1 O 0.4319(5) 0.0821(3) 1.0265(2)
C109 C 0.4344(13) 0.1242(6) 1.0538(5)
H91 H 0.42640 0.11880 1.08920
H92 H 0.38470 0.14530 1.04090
C110 C 0.5313(12) 0.1423(4) 1.0453(5)
H93 H 0.56360 0.15140 1.07690
H94 H 0.52670 0.16910 1.02350
C111 C 0.5864(10) 0.1047(5) 1.0214(5)
H95 H 0.59420 0.11120 0.98620
H96 H 0.64940 0.10070 1.03830
C112 C 0.5288(9) 0.0657(4) 1.0271(4)
H97 H 0.54610 0.05030 1.05860
H98 H 0.53670 0.04410 0.99990
O2 O 0.2396(8) 0.4346(3) -0.1482(4)
C113 C 0.3301(8) 0.4456(4) -0.1192(5)
H99 H 0.38190 0.44900 -0.14190
H100 H 0.32320 0.47460 -0.10160
C114 C 0.3508(5) 0.4134(3) -0.0877(3)
H101 H 0.33800 0.42400 -0.05420
H102 H 0.41890 0.40630 -0.08810
C115 C 0.3004(8) 0.3752(3) -0.0977(3)
H103 H 0.26970 0.36490 -0.06790
H104 H 0.34250 0.35090 -0.10840
C116 C 0.2287(7) 0.3858(3) -0.1371(4)
H105 H 0.16460 0.37960 -0.12610
H106 H 0.23880 0.36730 -0.16670
O3 O 0.169(1) -0.0128(2) 0.9416(4)
C117 C 0.0964(6) 0.0484(4) 0.9013(5)
H107 H 0.14210 0.05060 0.87520
H108 H 0.03720 0.06440 0.89100
C118 C 0.1353(6) 0.0633(3) 0.9483(4)
H109 H 0.08480 0.07760 0.96650
H110 H 0.18400 0.08650 0.94320
C119 C 0.1769(8) 0.0272(4) 0.9778(4)
H111 H 0.14110 0.02140 1.00730
H112 H 0.24350 0.03380 0.98800
C120 C 0.0803(9) 0.0023(3) 0.9162(5)
H113 H 0.06450 -0.01700 0.88720
H114 H 0.02780 0.00080 0.93860
O4 O 1.2856(8) -0.0782(5) 0.8518(6)
C121 C 1.2093(9) -0.1123(5) 0.8591(6)
H115 H 1.23570 -0.14180 0.87030
H116 H 1.16390 -0.10150 0.88280
C122 C 1.1674(8) -0.1149(4) 0.8105(7)
H117 H 1.10370 -0.10120 0.80970
H118 H 1.16060 -0.14710 0.80070
C123 C 1.2253(12) -0.0913(7) 0.7759(5)
H119 H 1.26870 -0.11260 0.76050
H120 H 1.18520 -0.07640 0.74980
C124 C 1.2690(9) -0.0635(5) 0.8006(9)
H121 H 1.23350 -0.03470 0.79990
H122 H 1.33040 -0.05790 0.78620
O5 O 0.2259(6) 0.1129(3) 0.5341(5)
C125 C 0.2036(13) 0.1078(6) 0.4828(7)
H123 H 0.15330 0.12960 0.47250
H124 H 0.26010 0.11510 0.46450
C126 C 0.2033(8) 0.0395(2) 0.5133(4)
H125 H 0.15410 0.01640 0.51790
H126 H 0.26400 0.02410 0.50840
C127 C 0.2114(6) 0.0687(4) 0.5535(3)
H127 H 0.26540 0.05980 0.57600
H128 H 0.15320 0.06790 0.57190
C128 C 0.1769(10) 0.0690(5) 0.4717(4)
H129 H 0.20730 0.05850 0.44190
H130 H 0.10760 0.06850 0.46500

loop_
_atom_type_symbol
_atom_type_radius_bond
C 0.68
H 0.23
Li 0.98
N 0.68
O 0.68
P 1.05
